data_7201482
loop_
_publ_author_name
'Liu, Guang-Xiang'
'Zhu, Kun'
'Xu, Huan-Min'
'Nishihara, Sadafumi'
'Huang, Rong-Yi'
'Ren, Xiao-Ming'

_publ_section_title
;
 Construction of hybrid d10 metal--organic frameworks by flexible
 aromatic dicarboxylate and N-donor ligands&#x2009;:&#x2009; syntheses,
 structures and physical properties
;
_journal_issue 12
_journal_name_full CrystEngComm
_journal_page_first 2784
_journal_paper_doi 10.1039/b916280c
_journal_volume 11
_journal_year 2009
_chemical_formula_moiety 'C34 H26 Cd N4 O6 S'
_chemical_formula_sum 'C34 H26 Cd N4 O6 S'
_chemical_formula_weight 731.05
_chemical_name_systematic
;
?
;
_space_group_IT_number 4
_symmetry_cell_setting monoclinic
_symmetry_space_group_name_Hall 'P 2yb'
_symmetry_space_group_name_H-M 'P 1 21 1'
_atom_sites_solution_hydrogens geom
_atom_sites_solution_primary direct
_atom_sites_solution_secondary difmap
_audit_creation_method SHELXL-97
_cell_angle_alpha 90.00
_cell_angle_beta 99.4330(10)
_cell_angle_gamma 90.00
_cell_formula_units_Z 2
_cell_length_a 6.1615(5)
_cell_length_b 16.4514(13)
_cell_length_c 15.1503(12)
_cell_measurement_reflns_used 4033
_cell_measurement_temperature 293(2)
_cell_measurement_theta_max 27.14
_cell_measurement_theta_min 2.48
_cell_volume 1514.9(2)
_computing_cell_refinement 'SAINT-PLUS, Ver. 6.0, 1997'
_computing_data_collection 'SMART, 1998'
_computing_data_reduction 'SAINT-PLUS, Ver. 6.0, 1997'
_computing_molecular_graphics 'XP, Ver. 6.10, Bruker AXS Inc., 2000'
_computing_publication_material 'SHELXTL-Bruker AXS Inc., 1998'
_computing_structure_refinement 'SHELXL-97 (Sheldrick, 1997)'
_computing_structure_solution 'SHELXS-97 (Sheldrick, 1990)'
_diffrn_ambient_temperature 293(2)
_diffrn_measured_fraction_theta_full 0.995
_diffrn_measured_fraction_theta_max 0.995
_diffrn_measurement_device_type 'Bruker Smart Aepex CCD area detector'
_diffrn_measurement_method 'phi and omega scans'
_diffrn_radiation_monochromator graphite
_diffrn_radiation_source 'sealed tube'
_diffrn_radiation_type MoK\a
_diffrn_radiation_wavelength 0.71073
_diffrn_reflns_av_R_equivalents 0.0164
_diffrn_reflns_av_sigmaI/netI 0.0339
_diffrn_reflns_limit_h_max 7
_diffrn_reflns_limit_h_min -6
_diffrn_reflns_limit_k_max 19
_diffrn_reflns_limit_k_min -19
_diffrn_reflns_limit_l_max 15
_diffrn_reflns_limit_l_min -18
_diffrn_reflns_number 7898
_diffrn_reflns_theta_full 25.50
_diffrn_reflns_theta_max 25.50
_diffrn_reflns_theta_min 1.84
_exptl_absorpt_coefficient_mu 0.844
_exptl_absorpt_correction_T_max 0.9055
_exptl_absorpt_correction_T_min 0.7740
_exptl_absorpt_correction_type multi-scan
_exptl_absorpt_process_details 'SADABS(Bruker, 2000)'
_exptl_crystal_colour colorless
_exptl_crystal_density_diffrn 1.603
_exptl_crystal_density_method 'not measured'
_exptl_crystal_description pillar
_exptl_crystal_F_000 740
_exptl_crystal_size_max 0.32
_exptl_crystal_size_mid 0.14
_exptl_crystal_size_min 0.12
_refine_diff_density_max 0.295
_refine_diff_density_min -0.251
_refine_diff_density_rms 0.054
_refine_ls_abs_structure_details 'Flack H D (1983), Acta Cryst. A39, 876-881'
_refine_ls_abs_structure_Flack 0.01(1)
_refine_ls_extinction_method none
_refine_ls_goodness_of_fit_ref 1.004
_refine_ls_hydrogen_treatment constr
_refine_ls_matrix_type full
_refine_ls_number_parameters 416
_refine_ls_number_reflns 5385
_refine_ls_number_restraints 1
_refine_ls_restrained_S_all 1.004
_refine_ls_R_factor_all 0.0299
_refine_ls_R_factor_gt 0.0266
_refine_ls_shift/su_max 0.001
_refine_ls_shift/su_mean 0.000
_refine_ls_structure_factor_coef Fsqd
_refine_ls_weighting_details 'calc w=1/[\s^2^(Fo^2^)+(0.0368P)^2^+0.0000P] where P=(Fo^2^+2Fc^2^)/3'
_refine_ls_weighting_scheme calc
_refine_ls_wR_factor_gt 0.0634
_refine_ls_wR_factor_ref 0.0655
_reflns_number_gt 4992
_reflns_number_total 5385
_reflns_threshold_expression >2sigma(I)
_cod_data_source_file b916280c.txt
_cod_data_source_block K5
_cod_depositor_comments
;
The following automatic conversions were performed:
'_refine_ls_hydrogen_treatment' value 'CONSTR' changed to 'constr'
according to '/home/saulius/struct/CIF-dictionaries/cif_core.dic'
dictionary named 'cif_core.dic' version 2.4.1 from 2010-06-29.

Automatic conversion script
Id: cif_fix_enum 1527 2010-12-29 10:47:43Z saulius 
;
_cod_original_sg_symbol_H-M 'P 21'
_cod_database_code 7201482

loop_
_symmetry_equiv_pos_as_xyz
'x, y, z'
'-x, y+1/2, -z'

loop_
_atom_site_label
_atom_site_type_symbol
_atom_site_fract_x
_atom_site_fract_y
_atom_site_fract_z
_atom_site_U_iso_or_equiv
_atom_site_adp_type
_atom_site_occupancy
_atom_site_symmetry_multiplicity
_atom_site_calc_flag
_atom_site_refinement_flags
_atom_site_disorder_assembly
_atom_site_disorder_group
Cd1 Cd 1.11448(3) 0.26394(2) 0.108137(12) 0.03770(7) Uani 1 1 d . . 1
N1 N 0.8661(7) 0.3646(2) 0.0918(2) 0.0393(9) Uani 1 1 d . A 1
N2 N 0.6121(5) 0.4516(2) 0.11472(19) 0.0363(8) Uani 1 1 d . A 1
N3 N 0.0997(7) 0.6554(2) 0.8894(2) 0.0413(10) Uani 1 1 d . . 1
N4 N 0.3496(6) 0.5748(2) 0.8505(2) 0.0413(9) Uani 1 1 d . A 1
O1 O 1.0760(3) 0.2620(3) 0.28215(13) 0.0561(6) Uani 1 1 d . . 1
O2 O 1.3831(3) 0.2701(3) 0.22497(12) 0.0450(5) Uani 1 1 d . . 1
O3 O 1.2549(6) 0.3265(2) 0.9877(2) 0.0547(9) Uani 1 1 d . . 1
O4 O 1.3250(7) 0.1964(2) 1.0082(2) 0.0596(10) Uani 1 1 d . . 1
O5 O 1.9679(7) 0.1884(3) 0.6604(3) 0.0653(12) Uani 1 1 d . . 1
O6 O 1.9681(7) 0.3377(3) 0.6643(2) 0.0618(11) Uani 1 1 d . . 1
S1 S 1.84614(12) 0.26320(13) 0.65671(4) 0.04466(18) Uani 1 1 d . . 1
C1 C 1.2790(5) 0.2660(4) 0.29144(17) 0.0388(6) Uani 1 1 d . . 1
C2 C 1.4164(4) 0.2663(5) 0.38304(16) 0.0365(6) Uani 1 1 d . . 1
C3 C 1.3281(6) 0.2360(2) 0.4554(2) 0.0438(9) Uani 1 1 d . . 1
H3 H 1.1850 0.2160 0.4466 0.053 Uiso 1 1 calc R . 1
C4 C 1.4523(6) 0.2355(2) 0.5406(2) 0.0443(9) Uani 1 1 d . . 1
H4 H 1.3932 0.2151 0.5887 0.053 Uiso 1 1 calc R . 1
C5 C 1.6633(4) 0.2655(4) 0.55320(16) 0.0380(6) Uani 1 1 d . . 1
C6 C 1.7508(6) 0.2963(2) 0.4816(2) 0.0496(10) Uani 1 1 d . . 1
H6 H 1.8916 0.3184 0.4907 0.060 Uiso 1 1 calc R . 1
C7 C 1.6284(6) 0.2942(2) 0.3967(2) 0.0494(10) Uani 1 1 d . . 1
H7 H 1.6908 0.3119 0.3483 0.059 Uiso 1 1 calc R . 1
C8 C 1.3376(5) 0.2618(4) 0.96630(18) 0.0434(7) Uani 1 1 d . . 1
C9 C 1.4605(5) 0.2636(5) 0.88787(16) 0.0389(6) Uani 1 1 d . . 1
C10 C 1.4014(6) 0.3152(2) 0.8169(2) 0.0450(9) Uani 1 1 d . . 1
H10 H 1.2841 0.3507 0.8170 0.054 Uiso 1 1 calc R . 1
H11 H 1.4763 0.3517 0.6982 0.054 Uiso 1 1 d R . 1
H13 H 1.8623 0.1719 0.8136 0.054 Uiso 1 1 d R . 1
H14 H 1.6717 0.1729 0.9324 0.054 Uiso 1 1 d R . 1
C11 C 1.5139(6) 0.3151(2) 0.7451(2) 0.0445(8) Uani 1 1 d . . 1
C12 C 1.6834(5) 0.2606(4) 0.74355(17) 0.0374(6) Uani 1 1 d . . 1
C13 C 1.7455(7) 0.2077(2) 0.8143(2) 0.0518(10) Uani 1 1 d . . 1
C14 C 1.6325(7) 0.2090(2) 0.8853(2) 0.0550(10) Uani 1 1 d . . 1
C15 C 0.7107(9) 0.3807(3) 0.1397(3) 0.0432(12) Uani 1 1 d . A 1
H15 H 0.6746 0.3474 0.1848 0.052 Uiso 1 1 calc R A 1
C16 C 0.8611(7) 0.4274(3) 0.0334(3) 0.0481(11) Uani 1 1 d . A 1
H16 H 0.9510 0.4320 -0.0100 0.058 Uiso 1 1 calc R A 1
C17 C 0.7097(7) 0.4815(3) 0.0470(3) 0.0494(10) Uani 1 1 d . A 1
H17 H 0.6769 0.5301 0.0164 0.059 Uiso 1 1 calc R A 1
C18 C 0.4164(8) 0.4851(3) 0.1461(3) 0.0526(11) Uani 1 1 d . A 1
H18A H 0.2918 0.4499 0.1259 0.063 Uiso 1 1 calc R A 1
H18B H 0.3838 0.5380 0.1188 0.063 Uiso 1 1 calc R A 1
C19 C 0.4416(7) 0.4940(2) 0.2462(3) 0.0418(10) Uani 1 1 d . A 1
C20 C 0.2694(7) 0.4710(3) 0.2879(3) 0.0474(9) Uani 1 1 d . A 1
H20 H 0.1433 0.4487 0.2545 0.057 Uiso 1 1 calc R A 1
C21 C 0.2826(7) 0.4807(3) 0.3798(3) 0.0505(10) Uani 1 1 d . A 1
H21 H 0.1648 0.4655 0.4075 0.061 Uiso 1 1 calc R A 1
C22 C 0.4703(8) 0.5129(3) 0.4304(3) 0.0436(10) Uani 1 1 d . A 1
C23 C 0.6442(6) 0.5352(2) 0.3878(2) 0.0480(9) Uani 1 1 d . A 1
H23 H 0.7722 0.5559 0.4214 0.058 Uiso 1 1 calc R A 1
C24 C 0.6298(7) 0.5269(2) 0.2960(2) 0.0507(9) Uani 1 1 d . A 1
H24 H 0.7458 0.5434 0.2679 0.061 Uiso 1 1 calc R A 1
H25 H 0.3073 0.6899 0.8098 0.061 Uiso 1 1 d R A 1
H26 H -0.0139 0.5670 0.9663 0.061 Uiso 1 1 d R A 1
H27 H 0.2614 0.4769 0.9211 0.061 Uiso 1 1 d R A 1
C25 C 0.2599(9) 0.6482(3) 0.8436(3) 0.0433(12) Uani 1 1 d . A 1
C26 C 0.0851(6) 0.5806(2) 0.9288(3) 0.0405(9) Uani 1 1 d . A 1
C27 C 0.2371(7) 0.5310(2) 0.9046(3) 0.0455(9) Uani 1 1 d . A 1
C28 C 0.5437(7) 0.5483(3) 0.8142(3) 0.0489(11) Uani 1 1 d . A 1
H28A H 0.5903 0.4959 0.8400 0.059 Uiso 1 1 calc R A 1
H28B H 0.6620 0.5866 0.8328 0.059 Uiso 1 1 calc R A 1
C29 C 0.5101(8) 0.5409(3) 0.7145(3) 0.0430(10) Uani 1 1 d . A 1
C30 C 0.3213(6) 0.5587(3) 0.6569(3) 0.0595(12) Uani 1 1 d . A 1
H30 H 0.1993 0.5773 0.6799 0.071 Uiso 1 1 calc R A 1
C31 C 0.3073(7) 0.5498(3) 0.5660(3) 0.0596(11) Uani 1 1 d . A 1
H31 H 0.1762 0.5621 0.5287 0.072 Uiso 1 1 calc R A 1
C32 C 0.4865(7) 0.5225(2) 0.5290(3) 0.0422(10) Uani 1 1 d . A 1
C33 C 0.6792(8) 0.5057(3) 0.5876(3) 0.0545(11) Uani 1 1 d . A 1
H33 H 0.8016 0.4876 0.5646 0.065 Uiso 1 1 calc R A 1
C34 C 0.6942(7) 0.5149(3) 0.6778(3) 0.0508(10) Uani 1 1 d . A 1
H34 H 0.8263 0.5040 0.7153 0.061 Uiso 1 1 calc R A 1

loop_
_atom_site_aniso_label
_atom_site_aniso_U_11
_atom_site_aniso_U_22
_atom_site_aniso_U_33
_atom_site_aniso_U_23
_atom_site_aniso_U_13
_atom_site_aniso_U_12
Cd1 0.04258(13) 0.04012(11) 0.03173(11) 0.00066(19) 0.01004(8) 0.00002(19)
N1 0.046(2) 0.042(2) 0.0319(17) 0.0068(14) 0.0134(16) 0.0020(15)
N2 0.0377(19) 0.0424(18) 0.0306(18) 0.0008(13) 0.0112(15) 0.0069(13)
N3 0.044(2) 0.043(2) 0.0393(19) 0.0044(15) 0.0144(16) 0.0036(16)
N4 0.045(2) 0.052(2) 0.0285(18) -0.0002(15) 0.0100(15) 0.0006(15)
O1 0.0443(13) 0.0900(16) 0.0346(10) -0.003(3) 0.0084(9) -0.006(3)
O2 0.0476(12) 0.0622(15) 0.0269(9) -0.0013(18) 0.0112(8) 0.000(2)
O3 0.062(2) 0.0591(19) 0.0491(18) -0.0041(15) 0.0280(15) 0.0090(16)
O4 0.080(3) 0.062(2) 0.0426(17) 0.0060(16) 0.0276(17) 0.0003(17)
O5 0.065(3) 0.084(3) 0.051(2) 0.012(2) 0.020(2) 0.035(2)
O6 0.046(2) 0.095(3) 0.043(2) 0.007(2) 0.0018(19) -0.015(2)
S1 0.0373(4) 0.0662(5) 0.0314(3) 0.0033(8) 0.0085(3) 0.0091(9)
C1 0.0457(17) 0.0416(14) 0.0307(13) 0.002(3) 0.0110(12) 0.006(3)
C2 0.0410(15) 0.0432(15) 0.0278(13) -0.004(3) 0.0126(11) -0.003(3)
C3 0.041(2) 0.055(2) 0.0367(18) 0.0006(14) 0.0107(15) -0.0058(15)
C4 0.054(2) 0.052(2) 0.0285(16) 0.0059(13) 0.0129(16) -0.0031(16)
C5 0.0391(15) 0.0476(15) 0.0283(13) -0.004(3) 0.0084(11) 0.004(3)
C6 0.039(2) 0.075(3) 0.0374(19) 0.0014(16) 0.0118(16) -0.0078(17)
C7 0.048(2) 0.072(3) 0.0312(17) 0.0038(15) 0.0157(16) -0.0054(17)
C8 0.0384(16) 0.0623(19) 0.0297(14) -0.015(3) 0.0062(12) -0.013(3)
C9 0.0424(15) 0.0465(15) 0.0294(13) -0.005(3) 0.0103(11) -0.001(3)
C10 0.042(2) 0.054(2) 0.0393(19) 0.0027(16) 0.0086(16) 0.0119(17)
C11 0.051(2) 0.055(2) 0.0280(16) 0.0085(15) 0.0078(15) 0.0101(18)
C12 0.0383(15) 0.0466(17) 0.0280(13) -0.002(3) 0.0071(11) 0.009(3)
C13 0.059(3) 0.060(2) 0.040(2) 0.0086(17) 0.0179(18) 0.0247(19)
C14 0.069(3) 0.062(3) 0.037(2) 0.0130(17) 0.0162(19) 0.018(2)
C15 0.047(3) 0.047(3) 0.040(2) 0.0048(19) 0.018(2) -0.001(2)
C16 0.044(2) 0.056(3) 0.049(2) 0.017(2) 0.022(2) 0.0071(19)
C17 0.045(2) 0.059(3) 0.047(2) 0.023(2) 0.018(2) 0.007(2)
C18 0.046(3) 0.074(3) 0.039(2) -0.001(2) 0.011(2) 0.013(2)
C19 0.037(2) 0.048(2) 0.041(2) -0.0053(19) 0.011(2) 0.0072(17)
C20 0.047(2) 0.052(2) 0.044(2) -0.0127(18) 0.0104(18) -0.0020(19)
C21 0.044(2) 0.055(2) 0.057(3) -0.007(2) 0.020(2) -0.008(2)
C22 0.051(3) 0.050(2) 0.032(2) -0.0074(18) 0.013(2) 0.004(2)
C23 0.034(2) 0.065(2) 0.048(2) -0.0111(19) 0.0127(17) -0.0108(18)
C24 0.042(2) 0.067(3) 0.046(2) -0.006(2) 0.0186(18) -0.003(2)
C25 0.048(3) 0.042(3) 0.043(2) 0.0048(19) 0.017(2) 0.000(2)
C26 0.038(2) 0.045(2) 0.040(2) 0.0058(17) 0.0102(18) -0.0027(17)
C27 0.047(2) 0.048(2) 0.042(2) 0.0047(19) 0.0090(19) 0.0008(18)
C28 0.039(2) 0.065(3) 0.043(2) -0.004(2) 0.009(2) 0.0088(19)
C29 0.041(2) 0.051(2) 0.038(2) -0.0027(19) 0.0118(19) 0.0020(19)
C30 0.036(2) 0.101(4) 0.044(2) -0.020(2) 0.0138(18) 0.005(2)
C31 0.039(2) 0.098(3) 0.041(2) -0.012(2) 0.0019(17) 0.004(2)
C32 0.041(2) 0.048(2) 0.041(2) -0.007(2) 0.016(2) -0.0064(17)
C33 0.045(3) 0.073(3) 0.051(2) 0.003(2) 0.024(2) 0.013(2)
C34 0.037(2) 0.071(3) 0.046(2) 0.000(2) 0.0095(19) 0.016(2)

loop_
_atom_type_symbol
_atom_type_description
_atom_type_scat_dispersion_real
_atom_type_scat_dispersion_imag
_atom_type_scat_source
C C 0.0033 0.0016 'International Tables Vol C Tables 4.2.6.8 and 6.1.1.4'
H H 0.0000 0.0000 'International Tables Vol C Tables 4.2.6.8 and 6.1.1.4'
N N 0.0061 0.0033 'International Tables Vol C Tables 4.2.6.8 and 6.1.1.4'
O O 0.0106 0.0060 'International Tables Vol C Tables 4.2.6.8 and 6.1.1.4'
S S 0.1246 0.1234 'International Tables Vol C Tables 4.2.6.8 and 6.1.1.4'
Cd Cd -0.8075 1.2024 'International Tables Vol C Tables 4.2.6.8 and 6.1.1.4'

loop_
_geom_angle_atom_site_label_1
_geom_angle_atom_site_label_2
_geom_angle_atom_site_label_3
_geom_angle
_geom_angle_site_symmetry_1
_geom_angle_site_symmetry_3
_geom_angle_publ_flag
O2 Cd1 N3 112.97(15) . 2_646 ?
O2 Cd1 N1 117.46(15) . . ?
N3 Cd1 N1 101.47(11) 2_646 . ?
O2 Cd1 O3 105.95(12) . 1_554 ?
N3 Cd1 O3 130.70(13) 2_646 1_554 ?
N1 Cd1 O3 85.58(13) . 1_554 ?
O2 Cd1 O4 96.55(11) . 1_554 ?
N3 Cd1 O4 91.28(14) 2_646 1_554 ?
N1 Cd1 O4 134.15(12) . 1_554 ?
O3 Cd1 O4 54.47(8) 1_554 1_554 ?
O2 Cd1 C8 102.84(8) . 1_554 ?
N3 Cd1 C8 112.27(17) 2_646 1_554 ?
N1 Cd1 C8 110.17(17) . 1_554 ?
O3 Cd1 C8 27.09(16) 1_554 1_554 ?
O4 Cd1 C8 27.38(15) 1_554 1_554 ?
C15 N1 C16 105.3(4) . . ?
C15 N1 Cd1 129.1(3) . . ?
C16 N1 Cd1 125.3(3) . . ?
C15 N2 C17 106.9(4) . . ?
C15 N2 C18 126.3(4) . . ?
C17 N2 C18 126.4(3) . . ?
C25 N3 C26 105.0(4) . . ?
C25 N3 Cd1 125.9(3) . 2_656 ?
C26 N3 Cd1 128.9(3) . 2_656 ?
C25 N4 C27 106.4(4) . . ?
C25 N4 C28 126.7(4) . . ?
C27 N4 C28 126.7(4) . . ?
C1 O2 Cd1 102.76(18) . . ?
C8 O3 Cd1 92.6(3) . 1_556 ?
C8 O4 Cd1 90.4(3) . 1_556 ?
O6 S1 O5 117.76(15) . . ?
O6 S1 C5 107.5(3) . . ?
O5 S1 C5 107.7(3) . . ?
O6 S1 C12 108.2(3) . . ?
O5 S1 C12 107.7(3) . . ?
C5 S1 C12 107.49(13) . . ?
O1 C1 O2 122.7(2) . . ?
O1 C1 C2 120.7(2) . . ?
O2 C1 C2 116.6(2) . . ?
C7 C2 C3 119.1(3) . . ?
C7 C2 C1 121.4(3) . . ?
C3 C2 C1 119.5(3) . . ?
C4 C3 C2 120.4(3) . . ?
C4 C3 H3 119.8 . . ?
C2 C3 H3 119.8 . . ?
C5 C4 C3 119.5(3) . . ?
C5 C4 H4 120.3 . . ?
C3 C4 H4 120.3 . . ?
C4 C5 C6 120.3(3) . . ?
C4 C5 S1 124.4(3) . . ?
C6 C5 S1 115.3(3) . . ?
C7 C6 C5 119.8(3) . . ?
C7 C6 H6 120.1 . . ?
C5 C6 H6 120.1 . . ?
C2 C7 C6 120.8(3) . . ?
C2 C7 H7 119.6 . . ?
C6 C7 H7 119.6 . . ?
O3 C8 O4 122.5(3) . . ?
O3 C8 C9 117.9(6) . . ?
O4 C8 C9 119.6(5) . . ?
O3 C8 Cd1 60.3(2) . 1_556 ?
O4 C8 Cd1 62.2(2) . 1_556 ?
C9 C8 Cd1 178.1(5) . 1_556 ?
C10 C9 C14 118.8(3) . . ?
C10 C9 C8 121.8(5) . . ?
C14 C9 C8 119.4(5) . . ?
C9 C10 C11 120.9(3) . . ?
C9 C10 H10 119.6 . . ?
C11 C10 H10 119.6 . . ?
C12 C11 C10 119.6(3) . . ?
C12 C11 H11 120.1 . . ?
C10 C11 H11 120.3 . . ?
C11 C12 C13 120.6(3) . . ?
C11 C12 S1 121.1(3) . . ?
C13 C12 S1 118.0(3) . . ?
C14 C13 C12 119.0(3) . . ?
C14 C13 H13 120.8 . . ?
C12 C13 H13 120.2 . . ?
C13 C14 C9 121.1(3) . . ?
C13 C14 H14 119.3 . . ?
C9 C14 H14 119.6 . . ?
N1 C15 N2 110.8(4) . . ?
N1 C15 H15 124.6 . . ?
N2 C15 H15 124.6 . . ?
C17 C16 N1 110.5(4) . . ?
C17 C16 H16 124.7 . . ?
N1 C16 H16 124.7 . . ?
C16 C17 N2 106.4(3) . . ?
C16 C17 H17 126.8 . . ?
N2 C17 H17 126.8 . . ?
N2 C18 C19 114.0(4) . . ?
N2 C18 H18A 108.8 . . ?
C19 C18 H18A 108.8 . . ?
N2 C18 H18B 108.8 . . ?
C19 C18 H18B 108.8 . . ?
H18A C18 H18B 107.7 . . ?
C20 C19 C24 119.8(4) . . ?
C20 C19 C18 118.5(4) . . ?
C24 C19 C18 121.7(4) . . ?
C19 C20 C21 120.4(4) . . ?
C19 C20 H20 119.8 . . ?
C21 C20 H20 119.8 . . ?
C22 C21 C20 120.3(4) . . ?
C22 C21 H21 119.8 . . ?
C20 C21 H21 119.8 . . ?
C21 C22 C23 118.9(4) . . ?
C21 C22 C32 120.6(4) . . ?
C23 C22 C32 120.6(4) . . ?
C24 C23 C22 120.9(4) . . ?
C24 C23 H23 119.5 . . ?
C22 C23 H23 119.5 . . ?
C19 C24 C23 119.7(4) . . ?
C19 C24 H24 120.2 . . ?
C23 C24 H24 120.2 . . ?
N3 C25 N4 112.6(4) . . ?
N3 C25 H25 124.0 . . ?
N4 C25 H25 123.4 . . ?
C27 C26 N3 109.1(4) . . ?
C27 C26 H26 125.6 . . ?
N3 C26 H26 125.3 . . ?
C26 C27 N4 106.9(3) . . ?
C26 C27 H27 126.8 . . ?
N4 C27 H27 126.3 . . ?
N4 C28 C29 114.7(4) . . ?
N4 C28 H28A 108.6 . . ?
C29 C28 H28A 108.6 . . ?
N4 C28 H28B 108.6 . . ?
C29 C28 H28B 108.6 . . ?
H28A C28 H28B 107.6 . . ?
C30 C29 C34 118.0(4) . . ?
C30 C29 C28 126.1(4) . . ?
C34 C29 C28 115.8(4) . . ?
C29 C30 C31 121.6(4) . . ?
C29 C30 H30 119.2 . . ?
C31 C30 H30 119.2 . . ?
C30 C31 C32 121.0(4) . . ?
C30 C31 H31 119.5 . . ?
C32 C31 H31 119.5 . . ?
C33 C32 C31 117.2(4) . . ?
C33 C32 C22 122.0(3) . . ?
C31 C32 C22 120.7(4) . . ?
C34 C33 C32 122.0(4) . . ?
C34 C33 H33 119.0 . . ?
C32 C33 H33 119.0 . . ?
C33 C34 C29 120.1(4) . . ?
C33 C34 H34 119.9 . . ?
C29 C34 H34 119.9 . . ?

loop_
_geom_bond_atom_site_label_1
_geom_bond_atom_site_label_2
_geom_bond_distance
_geom_bond_site_symmetry_2
_geom_bond_publ_flag
Cd1 O2 2.218(2) . ?
Cd1 N3 2.224(4) 2_646 ?
Cd1 N1 2.241(4) . ?
Cd1 O3 2.377(3) 1_554 ?
Cd1 O4 2.420(4) 1_554 ?
Cd1 C8 2.735(3) 1_554 ?
N1 C15 1.321(7) . ?
N1 C16 1.357(5) . ?
N2 C15 1.340(6) . ?
N2 C17 1.363(5) . ?
N2 C18 1.474(6) . ?
N3 C25 1.301(7) . ?
N3 C26 1.378(5) . ?
N3 Cd1 2.224(4) 2_656 ?
N4 C25 1.326(6) . ?
N4 C27 1.363(5) . ?
N4 C28 1.462(6) . ?
O1 C1 1.237(3) . ?
O2 C1 1.281(3) . ?
O3 C8 1.246(7) . ?
O3 Cd1 2.377(3) 1_556 ?
O4 C8 1.258(7) . ?
O4 Cd1 2.420(4) 1_556 ?
O5 S1 1.438(4) . ?
O6 S1 1.433(5) . ?
S1 C5 1.775(3) . ?
S1 C12 1.780(3) . ?
C1 C2 1.502(4) . ?
C2 C7 1.368(5) . ?
C2 C3 1.394(5) . ?
C3 C4 1.388(5) . ?
C3 H3 0.9300 . ?
C4 C5 1.374(5) . ?
C4 H4 0.9300 . ?
C5 C6 1.384(5) . ?
C6 C7 1.381(5) . ?
C6 H6 0.9300 . ?
C7 H7 0.9300 . ?
C8 C9 1.510(4) . ?
C8 Cd1 2.735(3) 1_556 ?
C9 C10 1.372(6) . ?
C9 C14 1.394(7) . ?
C10 C11 1.382(5) . ?
C10 H10 0.9300 . ?
C11 C12 1.379(6) . ?
C11 H11 0.9310 . ?
C12 C13 1.385(6) . ?
C13 C14 1.374(5) . ?
C13 H13 0.9316 . ?
C14 H14 0.9294 . ?
C15 H15 0.9300 . ?
C16 C17 1.329(6) . ?
C16 H16 0.9300 . ?
C17 H17 0.9300 . ?
C18 C19 1.506(5) . ?
C18 H18A 0.9700 . ?
C18 H18B 0.9700 . ?
C19 C20 1.374(6) . ?
C19 C24 1.386(6) . ?
C20 C21 1.391(6) . ?
C20 H20 0.9300 . ?
C21 C22 1.384(7) . ?
C21 H21 0.9300 . ?
C22 C23 1.387(6) . ?
C22 C32 1.489(6) . ?
C23 C24 1.387(5) . ?
C23 H23 0.9300 . ?
C24 H24 0.9300 . ?
C25 H25 0.9310 . ?
C26 C27 1.338(6) . ?
C26 H26 0.9256 . ?
C27 H27 0.9304 . ?
C28 C29 1.496(5) . ?
C28 H28A 0.9700 . ?
C28 H28B 0.9700 . ?
C29 C30 1.366(6) . ?
C29 C34 1.408(6) . ?
C30 C31 1.374(5) . ?
C30 H30 0.9300 . ?
C31 C32 1.392(6) . ?
C31 H31 0.9300 . ?
C32 C33 1.389(6) . ?
C33 C34 1.363(6) . ?
C33 H33 0.9300 . ?
C34 H34 0.9300 . ?

loop_
_geom_torsion_atom_site_label_1
_geom_torsion_atom_site_label_2
_geom_torsion_atom_site_label_3
_geom_torsion_atom_site_label_4
_geom_torsion
_geom_torsion_site_symmetry_1
_geom_torsion_site_symmetry_2
_geom_torsion_site_symmetry_3
_geom_torsion_site_symmetry_4
_geom_torsion_publ_flag
O2 Cd1 N1 C15 -70.8(4) . . . . ?
N3 Cd1 N1 C15 52.8(4) 2_646 . . . ?
O3 Cd1 N1 C15 -176.5(4) 1_554 . . . ?
O4 Cd1 N1 C15 156.0(4) 1_554 . . . ?
C8 Cd1 N1 C15 171.9(4) 1_554 . . . ?
O2 Cd1 N1 C16 102.2(4) . . . . ?
N3 Cd1 N1 C16 -134.1(4) 2_646 . . . ?
O3 Cd1 N1 C16 -3.5(4) 1_554 . . . ?
O4 Cd1 N1 C16 -30.9(5) 1_554 . . . ?
C8 Cd1 N1 C16 -15.0(4) 1_554 . . . ?
N3 Cd1 O2 C1 -54.9(5) 2_646 . . . ?
N1 Cd1 O2 C1 62.7(5) . . . . ?
O3 Cd1 O2 C1 156.1(4) 1_554 . . . ?
O4 Cd1 O2 C1 -149.1(4) 1_554 . . . ?
C8 Cd1 O2 C1 -176.1(4) 1_554 . . . ?
Cd1 O2 C1 O1 -1.6(9) . . . . ?
Cd1 O2 C1 C2 178.4(5) . . . . ?
O1 C1 C2 C7 -160.5(7) . . . . ?
O2 C1 C2 C7 19.5(10) . . . . ?
O1 C1 C2 C3 20.9(10) . . . . ?
O2 C1 C2 C3 -159.1(6) . . . . ?
C7 C2 C3 C4 1.2(8) . . . . ?
C1 C2 C3 C4 179.8(5) . . . . ?
C2 C3 C4 C5 0.2(7) . . . . ?
C3 C4 C5 C6 0.4(7) . . . . ?
C3 C4 C5 S1 -176.1(3) . . . . ?
O6 S1 C5 C4 -142.0(5) . . . . ?
O5 S1 C5 C4 90.2(5) . . . . ?
C12 S1 C5 C4 -25.6(6) . . . . ?
O6 S1 C5 C6 41.4(5) . . . . ?
O5 S1 C5 C6 -86.5(5) . . . . ?
C12 S1 C5 C6 157.7(4) . . . . ?
C4 C5 C6 C7 -2.4(7) . . . . ?
S1 C5 C6 C7 174.4(3) . . . . ?
C3 C2 C7 C6 -3.3(9) . . . . ?
C1 C2 C7 C6 178.1(5) . . . . ?
C5 C6 C7 C2 3.9(7) . . . . ?
Cd1 O3 C8 O4 -0.8(4) 1_556 . . . ?
Cd1 O3 C8 C9 -179.6(2) 1_556 . . . ?
Cd1 O4 C8 O3 0.8(4) 1_556 . . . ?
Cd1 O4 C8 C9 179.6(2) 1_556 . . . ?
O3 C8 C9 C10 -32.0(6) . . . . ?
O4 C8 C9 C10 149.1(5) . . . . ?
Cd1 C8 C9 C10 -42(6) 1_556 . . . ?
O3 C8 C9 C14 150.9(5) . . . . ?
O4 C8 C9 C14 -28.0(6) . . . . ?
Cd1 C8 C9 C14 141(6) 1_556 . . . ?
C14 C9 C10 C11 -1.9(7) . . . . ?
C8 C9 C10 C11 -179.0(4) . . . . ?
C9 C10 C11 C12 2.0(6) . . . . ?
C10 C11 C12 C13 -1.7(7) . . . . ?
C10 C11 C12 S1 -175.3(3) . . . . ?
O6 S1 C12 C11 66.1(4) . . . . ?
O5 S1 C12 C11 -165.6(4) . . . . ?
C5 S1 C12 C11 -49.8(5) . . . . ?
O6 S1 C12 C13 -107.6(5) . . . . ?
O5 S1 C12 C13 20.7(5) . . . . ?
C5 S1 C12 C13 136.5(4) . . . . ?
C11 C12 C13 C14 1.4(7) . . . . ?
S1 C12 C13 C14 175.2(4) . . . . ?
C12 C13 C14 C9 -1.3(7) . . . . ?
C10 C9 C14 C13 1.5(8) . . . . ?
C8 C9 C14 C13 178.8(4) . . . . ?
C16 N1 C15 N2 -1.1(5) . . . . ?
Cd1 N1 C15 N2 173.0(3) . . . . ?
C17 N2 C15 N1 0.4(5) . . . . ?
C18 N2 C15 N1 172.9(4) . . . . ?
C15 N1 C16 C17 1.5(5) . . . . ?
Cd1 N1 C16 C17 -172.9(3) . . . . ?
N1 C16 C17 N2 -1.3(5) . . . . ?
C15 N2 C17 C16 0.6(5) . . . . ?
C18 N2 C17 C16 -172.0(4) . . . . ?
C15 N2 C18 C19 56.4(6) . . . . ?
C17 N2 C18 C19 -132.4(4) . . . . ?
N2 C18 C19 C20 -136.8(4) . . . . ?
N2 C18 C19 C24 45.3(6) . . . . ?
C24 C19 C20 C21 0.2(6) . . . . ?
C18 C19 C20 C21 -177.8(4) . . . . ?
C19 C20 C21 C22 -0.7(7) . . . . ?
C20 C21 C22 C23 -0.1(7) . . . . ?
C20 C21 C22 C32 -179.2(4) . . . . ?
C21 C22 C23 C24 1.3(6) . . . . ?
C32 C22 C23 C24 -179.6(4) . . . . ?
C20 C19 C24 C23 1.0(6) . . . . ?
C18 C19 C24 C23 178.9(4) . . . . ?
C22 C23 C24 C19 -1.8(6) . . . . ?
C26 N3 C25 N4 -0.1(6) . . . . ?
Cd1 N3 C25 N4 -175.8(3) 2_656 . . . ?
C27 N4 C25 N3 0.4(6) . . . . ?
C28 N4 C25 N3 -174.4(4) . . . . ?
C25 N3 C26 C27 -0.4(5) . . . . ?
Cd1 N3 C26 C27 175.2(3) 2_656 . . . ?
N3 C26 C27 N4 0.6(5) . . . . ?
C25 N4 C27 C26 -0.7(5) . . . . ?
C28 N4 C27 C26 174.2(4) . . . . ?
C25 N4 C28 C29 -70.5(6) . . . . ?
C27 N4 C28 C29 115.6(5) . . . . ?
N4 C28 C29 C30 2.0(7) . . . . ?
N4 C28 C29 C34 -179.6(4) . . . . ?
C34 C29 C30 C31 1.6(7) . . . . ?
C28 C29 C30 C31 -180.0(5) . . . . ?
C29 C30 C31 C32 -0.3(8) . . . . ?
C30 C31 C32 C33 -0.7(7) . . . . ?
C30 C31 C32 C22 180.0(4) . . . . ?
C21 C22 C32 C33 139.8(4) . . . . ?
C23 C22 C32 C33 -39.3(6) . . . . ?
C21 C22 C32 C31 -40.9(6) . . . . ?
C23 C22 C32 C31 140.0(5) . . . . ?
C31 C32 C33 C34 0.3(7) . . . . ?
C22 C32 C33 C34 179.6(4) . . . . ?
C32 C33 C34 C29 1.1(8) . . . . ?
C30 C29 C34 C33 -2.0(7) . . . . ?
C28 C29 C34 C33 179.4(4) . . . . ?
